data_7120688
loop_
_publ_author_name
'Nikolayenko, Varvara I.'
'Heyns, Anneli'
'Barbour, Len'

_publ_section_title
;
 Threading the needle: guest transport in a versatile 0D porous molecular
 crystal
;
_journal_name_full 'Chem. Commun.'
_journal_paper_doi 10.1039/C7CC06676G
_journal_year 2017
_chemical_formula_moiety 'C34 H40 Cl4 Cu2 N8, C5 H4'
_chemical_formula_sum 'C39 H44 Cl4 Cu2 N8'
_chemical_formula_weight 893.72
_chemical_name_common 10
_space_group_crystal_system monoclinic
_space_group_IT_number 14
_space_group_name_Hall '-P 2ybc'
_space_group_name_H-M_alt 'P 1 21/c 1'
_symmetry_space_group_name_Hall '-P 2ybc'
_symmetry_space_group_name_H-M 'P 1 21/c 1'
_atom_sites_solution_hydrogens geom
_audit_creation_method SHELXL-2016/6
_audit_update_record
;
2017-08-18 deposited with the CCDC.
2017-09-21 downloaded from the CCDC.
;
_cell_angle_alpha 90
_cell_angle_beta 99.655(2)
_cell_angle_gamma 90
_cell_formula_units_Z 2
_cell_length_a 8.2969(15)
_cell_length_b 10.771(2)
_cell_length_c 22.520(4)
_cell_measurement_reflns_used 2529
_cell_measurement_temperature 100(2)
_cell_measurement_theta_max 16.44
_cell_measurement_theta_min 2.63
_cell_volume 1984.0(6)
_computing_cell_refinement 'SAINT (Bruker, 2016)'
_computing_data_collection 'APEX3 (Bruker, 2016)'
_computing_data_reduction 'SAINT (Bruker, 2016)'
_computing_structure_refinement 'SHELXL-2016/6 (Sheldrick, 2016)'
_computing_structure_solution 'SHELXL-2016/6 (Sheldrick, 2016)'
_diffrn_ambient_temperature 100(2)
_diffrn_measured_fraction_theta_full 0.998
_diffrn_measured_fraction_theta_max 0.916
_diffrn_measurement_device_type 'Bruker APEX CCD area -detector'
_diffrn_measurement_method \w
_diffrn_radiation_type MoK\a
_diffrn_radiation_wavelength 0.71073
_diffrn_reflns_av_R_equivalents 0.0416
_diffrn_reflns_av_unetI/netI 0.0570
_diffrn_reflns_Laue_measured_fraction_full 0.998
_diffrn_reflns_Laue_measured_fraction_max 0.916
_diffrn_reflns_limit_h_max 10
_diffrn_reflns_limit_h_min -10
_diffrn_reflns_limit_k_max 13
_diffrn_reflns_limit_k_min -13
_diffrn_reflns_limit_l_max 27
_diffrn_reflns_limit_l_min -24
_diffrn_reflns_number 11218
_diffrn_reflns_point_group_measured_fraction_full 0.998
_diffrn_reflns_point_group_measured_fraction_max 0.916
_diffrn_reflns_theta_full 25.242
_diffrn_reflns_theta_max 27.795
_diffrn_reflns_theta_min 1.835
_diffrn_source 'fine-focus sealed tube'
_exptl_absorpt_coefficient_mu 1.381
_exptl_absorpt_correction_T_max 0.9217
_exptl_absorpt_correction_T_min 0.8093
_exptl_absorpt_correction_type numerical
_exptl_absorpt_process_details 'SADABS, 2016'
_exptl_crystal_colour Green
_exptl_crystal_density_diffrn 1.483
_exptl_crystal_description Plate
_exptl_crystal_F_000 920
_exptl_crystal_size_max 0.160
_exptl_crystal_size_mid 0.120
_exptl_crystal_size_min 0.060
_refine_diff_density_max 0.726
_refine_diff_density_min -0.709
_refine_diff_density_rms 0.094
_refine_ls_extinction_method none
_refine_ls_goodness_of_fit_ref 1.045
_refine_ls_hydrogen_treatment constr
_refine_ls_matrix_type full
_refine_ls_number_parameters 291
_refine_ls_number_reflns 4289
_refine_ls_number_restraints 2
_refine_ls_restrained_S_all 1.045
_refine_ls_R_factor_all 0.0911
_refine_ls_R_factor_gt 0.0562
_refine_ls_shift/su_max 0.001
_refine_ls_shift/su_mean 0.000
_refine_ls_structure_factor_coef Fsqd
_refine_ls_weighting_details 'w=1/[\s^2^(Fo^2^)+(0.0541P)^2^+4.2754P] where P=(Fo^2^+2Fc^2^)/3'
_refine_ls_weighting_scheme calc
_refine_ls_wR_factor_gt 0.1262
_refine_ls_wR_factor_ref 0.1416
_reflns_Friedel_coverage 0.000
_reflns_number_gt 2978
_reflns_number_total 4289
_reflns_threshold_expression 'I > 2\s(I)'
_cod_data_source_file c7cc06676g2.cif
_cod_data_source_block 10
_cod_database_code 7120688
_shelx_shelxl_version_number 2016/6
_shelx_space_group_comment
;
The symmetry employed for this shelxl refinement is uniquely defined
by the following loop, which should always be used as a source of
symmetry information in preference to the above space-group names.
They are only intended as comments.
;
_shelx_estimated_absorpt_t_min 0.809
_shelx_estimated_absorpt_t_max 0.922

loop_
_space_group_symop_operation_xyz
'x, y, z'
'-x, y+1/2, -z+1/2'
'-x, -y, -z'
'x, -y-1/2, z-1/2'

loop_
_atom_site_label
_atom_site_type_symbol
_atom_site_fract_x
_atom_site_fract_y
_atom_site_fract_z
_atom_site_U_iso_or_equiv
_atom_site_adp_type
_atom_site_occupancy
_atom_site_site_symmetry_order
_atom_site_calc_flag
_atom_site_refinement_flags_posn
_atom_site_refinement_flags_adp
_atom_site_refinement_flags_occupancy
_atom_site_disorder_assembly
_atom_site_disorder_group
Cu1 Cu 0.47527(6) 0.74002(5) 0.10173(2) 0.02982(17) Uani 1 1 d . . . . .
Cl1 Cl 0.62265(14) 0.86846(13) 0.05280(7) 0.0577(4) Uani 1 1 d . . . . .
N1 N 0.2785(11) 0.7539(8) 0.0445(4) 0.0224(16) Uani 0.5 1 d . . P A 1
C1 C 0.1360(9) 0.6821(9) 0.0374(4) 0.0273(18) Uani 0.5 1 d . . P A 1
H1 H 0.118374 0.611955 0.061030 0.033 Uiso 0.5 1 calc R U P A 1
Cl2 Cl 0.34033(13) 0.70348(14) 0.17941(5) 0.0475(4) Uani 1 1 d . . . . .
N2 N 0.1018(12) 0.8301(8) -0.0301(5) 0.0224(16) Uani 0.5 1 d . . P A 1
C2 C 0.0278(10) 0.7285(9) -0.0085(4) 0.029(2) Uani 0.5 1 d . . P A 1
H2 H -0.078552 0.697447 -0.023240 0.035 Uiso 0.5 1 calc R U P A 1
N3 N 0.1710(4) 0.4865(4) -0.19652(17) 0.0344(9) Uani 1 1 d . . . . .
C3 C 0.2510(13) 0.8407(14) 0.0040(5) 0.0224(16) Uani 0.5 1 d . . P A 1
H3 H 0.327149 0.904102 -0.001071 0.027 Uiso 0.5 1 calc R U P A 1
N4 N 0.3307(4) 0.3529(4) -0.14081(17) 0.0347(9) Uani 1 1 d . . . . .
C4 C 0.048(2) 0.9261(17) -0.0924(7) 0.0224(16) Uani 0.5 1 d . . P A 1
H4A H -0.028603 0.992097 -0.084379 0.027 Uiso 0.5 1 calc R U P A 1
H4B H 0.145482 0.964722 -0.104788 0.027 Uiso 0.5 1 calc R U P A 1
C5 C -0.0322(5) 0.8371(4) -0.13857(18) 0.0274(9) Uani 1 1 d . . . . .
C6 C 0.0710(5) 0.7613(4) -0.16597(18) 0.0256(9) Uani 1 1 d . . . . .
C7 C 0.2549(5) 0.7680(5) -0.1469(2) 0.0397(11) Uani 1 1 d . . . . .
H7A H 0.285405 0.851088 -0.131109 0.060 Uiso 1 1 calc R U . . .
H7B H 0.308353 0.751343 -0.181697 0.060 Uiso 1 1 calc R U . . .
H7C H 0.289794 0.706052 -0.115498 0.060 Uiso 1 1 calc R U . . .
C8 C 0.0041(5) 0.6763(4) -0.21126(18) 0.0296(9) Uani 1 1 d . . . . .
C9 C -0.1654(5) 0.6705(4) -0.22976(18) 0.0330(10) Uani 1 1 d . . . . .
C10 C -0.2465(7) 0.5796(5) -0.2762(2) 0.0511(14) Uani 1 1 d . . . . .
H10A H -0.209323 0.594827 -0.314587 0.077 Uiso 1 1 calc R U . . .
H10B H -0.365397 0.589924 -0.281440 0.077 Uiso 1 1 calc R U . . .
H10C H -0.217526 0.494746 -0.262655 0.077 Uiso 1 1 calc R U . . .
C11 C -0.2638(5) 0.7520(4) -0.20368(18) 0.0305(9) Uani 1 1 d . . . . .
H11 H -0.378376 0.750688 -0.217612 0.037 Uiso 1 1 calc R U . . .
C12 C -0.2026(5) 0.8344(4) -0.15855(18) 0.0272(9) Uani 1 1 d . . . . .
C13 C -0.3179(5) 0.9191(4) -0.1325(2) 0.0349(10) Uani 1 1 d . . . . .
H13A H -0.429333 0.907389 -0.154325 0.052 Uiso 1 1 calc R U . . .
H13B H -0.284641 1.005651 -0.136480 0.052 Uiso 1 1 calc R U . . .
H13C H -0.314391 0.899387 -0.089842 0.052 Uiso 1 1 calc R U . . .
C14 C 0.1138(6) 0.5879(4) -0.2385(2) 0.0374(11) Uani 1 1 d . . . . .
H14A H 0.052807 0.552894 -0.276309 0.045 Uiso 1 1 calc R U . . .
H14B H 0.209094 0.633988 -0.248341 0.045 Uiso 1 1 calc R U . . .
C15 C 0.0721(6) 0.4128(6) -0.1687(3) 0.0603(17) Uani 1 1 d . . . . .
H15 H -0.043396 0.418319 -0.172444 0.072 Uiso 1 1 calc R U . . .
C16 C 0.1711(6) 0.3304(6) -0.1349(3) 0.0639(19) Uani 1 1 d . . . . .
H16 H 0.135707 0.266901 -0.110778 0.077 Uiso 1 1 calc R U . . .
C17 C 0.3255(5) 0.4474(4) -0.17861(18) 0.0299(10) Uani 1 1 d . . . . .
H17 H 0.418618 0.483011 -0.191430 0.036 Uiso 1 1 calc R U . . .
N1A N 0.2714(12) 0.7969(8) 0.0449(4) 0.0232(18) Uani 0.5 1 d D . P A 2
C1A C 0.1154(10) 0.7686(9) 0.0513(4) 0.031(2) Uani 0.5 1 d . . P A 2
H1A H 0.084681 0.724498 0.084210 0.037 Uiso 0.5 1 calc R U P A 2
N2A N 0.1009(11) 0.8695(8) -0.0336(5) 0.0232(18) Uani 0.5 1 d D . P A 2
C2A C 0.0098(11) 0.8136(10) 0.0029(4) 0.032(2) Uani 0.5 1 d . . P A 2
H2A H -0.105996 0.806745 -0.003762 0.038 Uiso 0.5 1 calc R U P A 2
C3A C 0.2616(11) 0.8601(14) -0.0081(4) 0.0232(18) Uani 0.5 1 d D . P A 2
H3A H 0.351448 0.892099 -0.024398 0.028 Uiso 0.5 1 calc R U P A 2
C1B C -0.0150(14) 0.4792(9) 0.0288(4) 0.045(3) Uani 0.5 1 d . . P B 3
C2B C 0.1273(14) 0.4451(9) 0.0723(5) 0.048(3) Uani 0.5 1 d . . P B 3
H2B H 0.113795 0.419630 0.111600 0.058 Uiso 0.5 1 calc R U P B 3
C5B C 0.1749(14) 0.5247(10) -0.0412(5) 0.053(3) Uani 0.5 1 d . . P B 3
H5B H 0.192455 0.552290 -0.079676 0.064 Uiso 0.5 1 calc R U P B 3
C3B C 0.2803(15) 0.4490(10) 0.0577(5) 0.053(3) Uani 0.5 1 d . . P B 3
H3B H 0.370260 0.423381 0.086975 0.063 Uiso 0.5 1 calc R U P B 3
C4B C 0.3105(16) 0.4887(11) 0.0019(6) 0.064(3) Uani 0.5 1 d . . P B 3
H4B1 H 0.418407 0.491478 -0.006977 0.077 Uiso 0.5 1 calc R U P B 3
C4A C 0.0271(18) 0.9135(18) -0.0801(6) 0.029(3) Uani 0.5 1 d . . P A 2
H4A1 H 0.096790 0.980909 -0.091674 0.035 Uiso 0.5 1 calc R U P A 2
H4A2 H -0.071326 0.953959 -0.069475 0.035 Uiso 0.5 1 calc R U P A 2

loop_
_atom_site_aniso_label
_atom_site_aniso_U_11
_atom_site_aniso_U_22
_atom_site_aniso_U_33
_atom_site_aniso_U_23
_atom_site_aniso_U_13
_atom_site_aniso_U_12
Cu1 0.0154(2) 0.0398(3) 0.0318(3) -0.0039(2) -0.00321(19) -0.0001(2)
Cl1 0.0226(6) 0.0587(8) 0.0819(10) 0.0363(7) -0.0201(6) -0.0110(5)
N1 0.015(2) 0.027(4) 0.024(3) -0.001(3) -0.0004(18) 0.001(2)
C1 0.016(4) 0.025(5) 0.039(5) -0.001(4) -0.003(3) -0.011(3)
Cl2 0.0201(5) 0.0993(11) 0.0215(5) 0.0009(6) -0.0010(4) 0.0178(6)
N2 0.015(2) 0.027(4) 0.024(3) -0.001(3) -0.0004(18) 0.001(2)
C2 0.015(4) 0.039(6) 0.030(5) 0.004(4) -0.005(3) -0.008(4)
N3 0.030(2) 0.038(2) 0.037(2) 0.0099(17) 0.0106(16) 0.0115(16)
C3 0.015(2) 0.027(4) 0.024(3) -0.001(3) -0.0004(18) 0.001(2)
N4 0.0200(18) 0.038(2) 0.047(2) 0.0095(18) 0.0079(16) 0.0030(15)
C4 0.015(2) 0.027(4) 0.024(3) -0.001(3) -0.0004(18) 0.001(2)
C5 0.023(2) 0.035(2) 0.022(2) 0.0028(17) -0.0048(16) 0.0011(17)
C6 0.0187(19) 0.032(2) 0.024(2) 0.0055(18) -0.0008(15) 0.0002(17)
C7 0.020(2) 0.043(3) 0.055(3) -0.002(2) 0.003(2) 0.0037(19)
C8 0.032(2) 0.035(2) 0.020(2) 0.0027(18) -0.0001(17) 0.0049(19)
C9 0.034(2) 0.040(3) 0.020(2) 0.0002(18) -0.0108(18) 0.005(2)
C10 0.056(3) 0.043(3) 0.041(3) -0.009(2) -0.028(2) 0.012(2)
C11 0.020(2) 0.040(3) 0.027(2) 0.0010(19) -0.0083(16) 0.0027(19)
C12 0.020(2) 0.035(2) 0.024(2) 0.0056(18) -0.0047(16) 0.0007(17)
C13 0.024(2) 0.044(3) 0.034(2) 0.000(2) -0.0023(18) 0.0064(19)
C14 0.044(3) 0.041(3) 0.027(2) 0.004(2) 0.005(2) 0.008(2)
C15 0.023(2) 0.071(4) 0.090(4) 0.043(3) 0.019(3) 0.015(2)
C16 0.020(2) 0.071(4) 0.102(5) 0.053(4) 0.018(3) 0.009(2)
C17 0.024(2) 0.038(3) 0.028(2) -0.0045(19) 0.0059(17) -0.0020(18)
N1A 0.021(3) 0.026(4) 0.019(3) 0.004(3) -0.0062(19) 0.001(2)
C1A 0.019(4) 0.045(6) 0.026(4) 0.008(4) -0.003(3) -0.004(4)
N2A 0.021(3) 0.026(4) 0.019(3) 0.004(3) -0.0062(19) 0.001(2)
C2A 0.018(4) 0.042(6) 0.030(5) -0.001(4) -0.007(3) -0.003(4)
C3A 0.021(3) 0.026(4) 0.019(3) 0.004(3) -0.0062(19) 0.001(2)
C1B 0.068(7) 0.032(5) 0.035(5) -0.010(4) 0.004(5) 0.002(5)
C2B 0.070(8) 0.041(6) 0.035(6) 0.001(4) 0.008(5) 0.001(5)
C5B 0.064(8) 0.051(7) 0.044(6) -0.008(5) 0.010(5) -0.003(6)
C3B 0.070(8) 0.047(7) 0.036(6) -0.001(5) -0.008(5) 0.000(6)
C4B 0.075(9) 0.051(7) 0.063(8) -0.023(6) 0.006(7) 0.000(6)
C4A 0.016(6) 0.051(7) 0.023(7) 0.003(5) 0.006(4) 0.004(5)

loop_
_atom_type_symbol
_atom_type_description
_atom_type_scat_dispersion_real
_atom_type_scat_dispersion_imag
_atom_type_scat_source
C C 0.0033 0.0016 'International Tables Vol C Tables 4.2.6.8 and 6.1.1.4'
H H 0.0000 0.0000 'International Tables Vol C Tables 4.2.6.8 and 6.1.1.4'
N N 0.0061 0.0033 'International Tables Vol C Tables 4.2.6.8 and 6.1.1.4'
Cl Cl 0.1484 0.1585 'International Tables Vol C Tables 4.2.6.8 and 6.1.1.4'
Cu Cu 0.3201 1.2651 'International Tables Vol C Tables 4.2.6.8 and 6.1.1.4'

loop_
_geom_angle_atom_site_label_1
_geom_angle_atom_site_label_2
_geom_angle_atom_site_label_3
_geom_angle
_geom_angle_site_symmetry_1
_geom_angle_site_symmetry_3
N1 Cu1 N4 151.9(3) . 3_665
N4 Cu1 N1A 164.2(3) 3_665 .
N1 Cu1 Cl1 95.4(3) . .
N4 Cu1 Cl1 93.48(11) 3_665 .
N1A Cu1 Cl1 88.3(3) . .
N1 Cu1 Cl2 93.3(3) . .
N4 Cu1 Cl2 92.26(11) 3_665 .
N1A Cu1 Cl2 94.1(3) . .
Cl1 Cu1 Cl2 149.78(6) . .
C3 N1 C1 105.7(8) . .
C3 N1 Cu1 124.1(7) . .
C1 N1 Cu1 130.2(8) . .
C2 C1 N1 109.0(8) . .
C2 C1 H1 125.5 . .
N1 C1 H1 125.5 . .
C3 N2 C2 106.7(7) . .
C3 N2 C4 119.7(9) . .
C2 N2 C4 133.2(10) . .
C1 C2 N2 106.6(8) . .
C1 C2 H2 126.7 . .
N2 C2 H2 126.7 . .
C17 N3 C15 107.2(4) . .
C17 N3 C14 127.9(4) . .
C15 N3 C14 124.9(4) . .
N1 C3 N2 112.0(8) . .
N1 C3 H3 124.0 . .
N2 C3 H3 124.0 . .
C17 N4 C16 105.7(4) . .
C17 N4 Cu1 127.9(3) . 3_665
C16 N4 Cu1 126.5(3) . 3_665
C5 C4 N2 101.8(11) . .
C5 C4 H4A 111.4 . .
N2 C4 H4A 111.4 . .
C5 C4 H4B 111.4 . .
N2 C4 H4B 111.4 . .
H4A C4 H4B 109.3 . .
C6 C5 C12 120.1(4) . .
C6 C5 C4 116.7(7) . .
C12 C5 C4 122.9(7) . .
C6 C5 C4A 123.4(6) . .
C12 C5 C4A 115.9(6) . .
C5 C6 C8 120.1(4) . .
C5 C6 C7 120.5(4) . .
C8 C6 C7 119.4(4) . .
C6 C7 H7A 109.5 . .
C6 C7 H7B 109.5 . .
H7A C7 H7B 109.5 . .
C6 C7 H7C 109.5 . .
H7A C7 H7C 109.5 . .
H7B C7 H7C 109.5 . .
C9 C8 C6 119.8(4) . .
C9 C8 C14 119.6(4) . .
C6 C8 C14 120.6(4) . .
C11 C9 C8 118.5(4) . .
C11 C9 C10 118.5(4) . .
C8 C9 C10 123.0(4) . .
C9 C10 H10A 109.5 . .
C9 C10 H10B 109.5 . .
H10A C10 H10B 109.5 . .
C9 C10 H10C 109.5 . .
H10A C10 H10C 109.5 . .
H10B C10 H10C 109.5 . .
C12 C11 C9 123.1(4) . .
C12 C11 H11 118.4 . .
C9 C11 H11 118.4 . .
C11 C12 C5 118.2(4) . .
C11 C12 C13 119.7(4) . .
C5 C12 C13 122.0(4) . .
C12 C13 H13A 109.5 . .
C12 C13 H13B 109.5 . .
H13A C13 H13B 109.5 . .
C12 C13 H13C 109.5 . .
H13A C13 H13C 109.5 . .
H13B C13 H13C 109.5 . .
N3 C14 C8 111.0(3) . .
N3 C14 H14A 109.4 . .
C8 C14 H14A 109.4 . .
N3 C14 H14B 109.4 . .
C8 C14 H14B 109.4 . .
H14A C14 H14B 108.0 . .
C16 C15 N3 106.5(4) . .
C16 C15 H15 126.7 . .
N3 C15 H15 126.7 . .
C15 C16 N4 109.4(4) . .
C15 C16 H16 125.3 . .
N4 C16 H16 125.3 . .
N4 C17 N3 111.1(4) . .
N4 C17 H17 124.4 . .
N3 C17 H17 124.4 . .
C1A N1A C3A 106.6(7) . .
C1A N1A Cu1 124.8(7) . .
C3A N1A Cu1 128.4(6) . .
N1A C1A C2A 109.2(8) . .
N1A C1A H1A 125.4 . .
C2A C1A H1A 125.4 . .
C4A N2A C2A 116.5(11) . .
C4A N2A C3A 135.0(10) . .
C2A N2A C3A 108.5(7) . .
N2A C2A C1A 107.2(8) . .
N2A C2A H2A 126.4 . .
C1A C2A H2A 126.4 . .
N1A C3A N2A 108.5(6) . .
N1A C3A H3A 125.8 . .
N2A C3A H3A 125.8 . .
C5B C1B C2B 123.3(10) 3_565 .
C1B C1B C2B 116.5(13) 3_565 .
C3B C2B C1B 120.9(10) . .
C3B C2B H2B 119.5 . .
C1B C2B H2B 119.5 . .
C1B C5B C4B 121.8(11) 3_565 .
C1B C5B H5B 119.1 3_565 .
C4B C5B H5B 119.1 . .
C2B C3B C4B 122.9(11) . .
C2B C3B H3B 118.5 . .
C4B C3B H3B 118.5 . .
C3B C4B C5B 117.6(12) . .
C3B C4B H4B1 121.2 . .
C5B C4B H4B1 121.2 . .
N2A C4A C5 124.2(15) . .
N2A C4A H4A1 106.3 . .
C5 C4A H4A1 106.3 . .
N2A C4A H4A2 106.3 . .
C5 C4A H4A2 106.3 . .
H4A1 C4A H4A2 106.4 . .

loop_
_geom_bond_atom_site_label_1
_geom_bond_atom_site_label_2
_geom_bond_distance
_geom_bond_site_symmetry_2
Cu1 N1 1.908(9) .
Cu1 N4 1.973(4) 3_665
Cu1 N1A 2.037(9) .
Cu1 Cl1 2.2529(14) .
Cu1 Cl2 2.2639(13) .
N1 C3 1.300(11) .
N1 C1 1.399(12) .
C1 C2 1.346(12) .
C1 H1 0.9500 .
N2 C3 1.347(10) .
N2 C2 1.382(14) .
N2 C4 1.74(2) .
C2 H2 0.9500 .
N3 C17 1.345(5) .
N3 C15 1.366(6) .
N3 C14 1.470(6) .
C3 H3 0.9500 .
N4 C17 1.323(6) .
N4 C16 1.375(6) .
C4 C5 1.486(18) .
C4 H4A 0.9900 .
C4 H4B 0.9900 .
C5 C6 1.400(6) .
C5 C12 1.410(5) .
C5 C4A 1.560(17) .
C6 C8 1.413(6) .
C6 C7 1.516(5) .
C7 H7A 0.9800 .
C7 H7B 0.9800 .
C7 H7C 0.9800 .
C8 C9 1.399(6) .
C8 C14 1.516(6) .
C9 C11 1.393(6) .
C9 C10 1.506(6) .
C10 H10A 0.9800 .
C10 H10B 0.9800 .
C10 H10C 0.9800 .
C11 C12 1.381(6) .
C11 H11 0.9500 .
C12 C13 1.510(6) .
C13 H13A 0.9800 .
C13 H13B 0.9800 .
C13 H13C 0.9800 .
C14 H14A 0.9900 .
C14 H14B 0.9900 .
C15 C16 1.354(7) .
C15 H15 0.9500 .
C16 H16 0.9500 .
C17 H17 0.9500 .
N1A C1A 1.361(13) .
N1A C3A 1.364(2) .
C1A C2A 1.368(12) .
C1A H1A 0.9500 .
N2A C4A 1.22(2) .
N2A C2A 1.349(15) .
N2A C3A 1.364(2) .
C2A H2A 0.9500 .
C3A H3A 0.9500 .
C1B C5B 1.401(15) 3_565
C1B C1B 1.43(2) 3_565
C1B C2B 1.449(15) .
C2B C3B 1.365(15) .
C2B H2B 0.9500 .
C5B C4B 1.411(16) .
C5B H5B 0.9500 .
C3B C4B 1.390(16) .
C3B H3B 0.9500 .
C4B H4B1 0.9500 .
C4A H4A1 0.9900 .
C4A H4A2 0.9900 .

loop_
_geom_hbond_atom_site_label_D
_geom_hbond_atom_site_label_H
_geom_hbond_atom_site_label_A
_geom_hbond_distance_DH
_geom_hbond_distance_HA
_geom_hbond_distance_DA
_geom_hbond_angle_DHA
_geom_hbond_site_symmetry_A
C3 H3 Cl1 0.95 2.58 3.110(11) 115.9 .
C3 H3 Cl1 0.95 2.77 3.605(14) 146.6 3_675
C4 H4B Cl1 0.99 2.75 3.513(17) 134.6 3_675
C14 H14B Cl2 0.99 2.74 3.629(5) 150.1 4_575
C15 H15 Cl2 0.95 2.77 3.614(5) 148.2 3_565
C16 H16 Cl1 0.95 2.64 3.142(5) 113.5 3_665
C1A H1A Cl2 0.95 2.76 3.239(8) 112.0 .
C2A H2A Cl1 0.95 2.85 3.625(10) 140.0 1_455
C3A H3A Cl1 0.95 2.61 3.080(9) 110.6 .
C3A H3A Cl1 0.95 2.67 3.288(14) 122.8 3_675
C4A H4A1 Cl1 0.99 2.85 3.707(17) 145.0 3_675

loop_
_geom_torsion_atom_site_label_1
_geom_torsion_atom_site_label_2
_geom_torsion_atom_site_label_3
_geom_torsion_atom_site_label_4
_geom_torsion
_geom_torsion_site_symmetry_1
C3 N1 C1 C2 0.8(12) .
Cu1 N1 C1 C2 178.8(7) .
N1 C1 C2 N2 -0.3(11) .
C3 N2 C2 C1 -0.3(13) .
C4 N2 C2 C1 172.4(11) .
C1 N1 C3 N2 -1.0(15) .
Cu1 N1 C3 N2 -179.2(6) .
C2 N2 C3 N1 0.9(15) .
C4 N2 C3 N1 -173.0(10) .
C3 N2 C4 C5 136.1(11) .
C2 N2 C4 C5 -35.9(16) .
N2 C4 C5 C6 -78.3(9) .
N2 C4 C5 C12 107.1(9) .
C12 C5 C6 C8 -3.8(6) .
C4 C5 C6 C8 -178.5(8) .
C4A C5 C6 C8 167.3(7) .
C12 C5 C6 C7 177.0(4) .
C4 C5 C6 C7 2.3(9) .
C4A C5 C6 C7 -11.9(9) .
C5 C6 C8 C9 1.7(6) .
C7 C6 C8 C9 -179.1(4) .
C5 C6 C8 C14 -176.1(4) .
C7 C6 C8 C14 3.1(6) .
C6 C8 C9 C11 1.6(6) .
C14 C8 C9 C11 179.4(4) .
C6 C8 C9 C10 -177.8(4) .
C14 C8 C9 C10 0.0(7) .
C8 C9 C11 C12 -2.9(7) .
C10 C9 C11 C12 176.5(4) .
C9 C11 C12 C5 0.8(7) .
C9 C11 C12 C13 -179.7(4) .
C6 C5 C12 C11 2.6(6) .
C4 C5 C12 C11 177.0(8) .
C4A C5 C12 C11 -169.2(7) .
C6 C5 C12 C13 -176.9(4) .
C4 C5 C12 C13 -2.5(9) .
C4A C5 C12 C13 11.4(9) .
C17 N3 C14 C8 -128.8(5) .
C15 N3 C14 C8 51.9(7) .
C9 C8 C14 N3 -102.9(5) .
C6 C8 C14 N3 74.9(5) .
C17 N3 C15 C16 -0.3(7) .
C14 N3 C15 C16 179.1(5) .
N3 C15 C16 N4 0.7(8) .
C17 N4 C16 C15 -0.7(7) .
Cu1 N4 C16 C15 -179.6(4) 3_665
C16 N4 C17 N3 0.5(6) .
Cu1 N4 C17 N3 179.4(3) 3_665
C15 N3 C17 N4 -0.1(6) .
C14 N3 C17 N4 -179.5(4) .
C3A N1A C1A C2A 0.0(13) .
Cu1 N1A C1A C2A -175.3(7) .
C4A N2A C2A C1A 178.6(12) .
C3A N2A C2A C1A -0.3(13) .
N1A C1A C2A N2A 0.2(12) .
C1A N1A C3A N2A -0.2(14) .
Cu1 N1A C3A N2A 174.9(6) .
C4A N2A C3A N1A -178.4(16) .
C2A N2A C3A N1A 0.3(14) .
C5B C1B C2B C3B 179.2(10) 3_565
C1B C1B C2B C3B -2.2(17) 3_565
C1B C2B C3B C4B 2.0(17) .
C2B C3B C4B C5B -0.8(17) .
C1B C5B C4B C3B -0.1(16) 3_565
C2A N2A C4A C5 -82.1(13) .
C3A N2A C4A C5 96.5(17) .
C6 C5 C4A N2A -53.1(15) .
C12 C5 C4A N2A 118.4(12) .
